data_1519910
loop_
_publ_author_name
'James, Stuart L.'
'Lagunas, M. Cristina'
'Horton, Peter N.'
'Hursthouse, Michael B.'

_publ_section_title
;
 C48H28Au2Cl10OP2
;
_journal_name_full 'Crystal Structure Report Archive'
_journal_page_first 599
_journal_year 2008
_chemical_formula_sum 'C48 H28 Au2 Cl10 O P2'
_chemical_formula_weight 1431.08
_space_group_IT_number 2
_symmetry_cell_setting triclinic
_symmetry_space_group_name_Hall '-P 1'
_symmetry_space_group_name_H-M 'P -1'
_atom_sites_solution_hydrogens geom
_atom_sites_solution_primary direct
_atom_sites_solution_secondary difmap
_cell_angle_alpha 94.551(1)
_cell_angle_beta 95.856(1)
_cell_angle_gamma 94.182(1)
_cell_formula_units_Z 2
_cell_length_a 12.1958(1)
_cell_length_b 13.3800(2)
_cell_length_c 14.7281(2)
_cell_measurement_reflns_used 10776
_cell_measurement_temperature 120(2)
_cell_measurement_theta_max 27.485
_cell_measurement_theta_min 2.910
_cell_volume 2375.28(5)
_computing_cell_refinement 'DENZO (Otwinowski & Minor, 1997) & COLLECT (Hooft, R.W.W., 1998)'
_computing_data_collection 'COLLECT (Hooft, R.W.W., 1998)'
_computing_data_reduction 'DENZO (Otwinowski & Minor, 1997) & COLLECT (Hooft, R.W.W., 1998)'
_computing_molecular_graphics 'ORTEP3 for Windows (Farrugia, 1997)'
_computing_publication_material 'WinGX (Farrugia, 1999)'
_computing_structure_refinement 'SHELXL-97 (Sheldrick, 1997b)'
_computing_structure_solution 'SHELXS-97 (Sheldrick, 1997a)'
_diffrn_ambient_temperature 120(2)
_diffrn_detector_area_resol_mean 9.091
_diffrn_measured_fraction_theta_full 0.998
_diffrn_measured_fraction_theta_max 0.998
_diffrn_measurement_device_type 'Bruker-Nonius Roper CCD camera on \k-goniostat'
_diffrn_measurement_method '\f & \w scans'
_diffrn_radiation_monochromator graphite
_diffrn_radiation_source 'Bruker-Nonius FR591 rotating anode'
_diffrn_radiation_type MoK\a
_diffrn_radiation_wavelength 0.71073
_diffrn_reflns_av_R_equivalents 0.0529
_diffrn_reflns_av_sigmaI/netI 0.0454
_diffrn_reflns_limit_h_max 15
_diffrn_reflns_limit_h_min -15
_diffrn_reflns_limit_k_max 17
_diffrn_reflns_limit_k_min -17
_diffrn_reflns_limit_l_max 19
_diffrn_reflns_limit_l_min -19
_diffrn_reflns_number 51299
_diffrn_reflns_theta_full 27.48
_diffrn_reflns_theta_max 27.48
_diffrn_reflns_theta_min 3.06
_exptl_absorpt_coefficient_mu 6.837
_exptl_absorpt_correction_T_max 0.7716
_exptl_absorpt_correction_T_min 0.3725
_exptl_absorpt_correction_type multi-scan
_exptl_absorpt_process_details 'SADABS 2007/2 (Sheldrick, G.M., 2007)'
_exptl_crystal_colour Colourless
_exptl_crystal_density_diffrn 2.001
_exptl_crystal_density_method 'not measured'
_exptl_crystal_description Block
_exptl_crystal_F_000 1364
_exptl_crystal_size_max 0.18
_exptl_crystal_size_mid 0.06
_exptl_crystal_size_min 0.04
_refine_diff_density_max 0.882
_refine_diff_density_min -1.045
_refine_diff_density_rms 0.132
_refine_ls_extinction_method none
_refine_ls_goodness_of_fit_ref 1.057
_refine_ls_hydrogen_treatment constr
_refine_ls_matrix_type full
_refine_ls_number_parameters 568
_refine_ls_number_reflns 10872
_refine_ls_number_restraints 0
_refine_ls_restrained_S_all 1.057
_refine_ls_R_factor_all 0.0363
_refine_ls_R_factor_gt 0.0277
_refine_ls_shift/su_max 0.002
_refine_ls_shift/su_mean 0.000
_refine_ls_structure_factor_coef Fsqd
_refine_ls_weighting_details 'calc w=1/[\s^2^(Fo^2^)+(0.0010P)^2^+3.2631P] where P=(Fo^2^+2Fc^2^)/3'
_refine_ls_weighting_scheme calc
_refine_ls_wR_factor_gt 0.0535
_refine_ls_wR_factor_ref 0.0566
_reflns_number_gt 9327
_reflns_number_total 10872
_reflns_threshold_expression >2sigma(I)
_cod_data_source_file eCrystal-599.cif
_cod_data_source_block 2008src0881
_cod_depositor_comments
;
Citation :
James, Stuart L. and Lagunas, M. Cristina and Horton, Peter N. and 
Hursthouse, Michael B. (2008) 
University of Southampton, Crystal Structure Report Archive. 
(doi:10.5258/ecrystals/599)

More at:
http://ecrystals.chem.soton.ac.uk/599/
;
_cod_original_sg_symbol_H-M P-1
_cod_database_code 1519910

loop_
_symmetry_equiv_pos_as_xyz
'x, y, z'
'-x, -y, -z'

loop_
_atom_site_label
_atom_site_type_symbol
_atom_site_fract_x
_atom_site_fract_y
_atom_site_fract_z
_atom_site_U_iso_or_equiv
_atom_site_adp_type
_atom_site_occupancy
_atom_site_symmetry_multiplicity
_atom_site_calc_flag
_atom_site_refinement_flags
_atom_site_disorder_assembly
_atom_site_disorder_group
Au1 Au 0.709362(11) 0.475174(10) 0.298450(9) 0.01651(4) Uani 1 1 d . . .
Au2 Au 0.819959(11) -0.006435(10) 0.211049(10) 0.01798(4) Uani 1 1 d . . .
C1 C 0.5999(3) 0.2456(3) 0.3584(2) 0.0179(8) Uani 1 1 d . . .
C2 C 0.7003(3) 0.2030(3) 0.3746(2) 0.0185(8) Uani 1 1 d . . .
C3 C 0.7197(3) 0.1400(3) 0.4431(3) 0.0236(8) Uani 1 1 d . . .
H3 H 0.7891 0.1125 0.4532 0.028 Uiso 1 1 calc R . .
C4 C 0.6363(3) 0.1175(3) 0.4969(3) 0.0258(9) Uani 1 1 d . . .
H4 H 0.6488 0.0749 0.5449 0.031 Uiso 1 1 calc R . .
C5 C 0.5346(3) 0.1566(3) 0.4815(3) 0.0259(9) Uani 1 1 d . . .
H5 H 0.4774 0.1398 0.5182 0.031 Uiso 1 1 calc R . .
C6 C 0.5163(3) 0.2202(3) 0.4126(2) 0.0207(8) Uani 1 1 d . . .
H6 H 0.4463 0.2466 0.4021 0.025 Uiso 1 1 calc R . .
C7 C 0.9701(3) 0.2246(3) 0.3021(2) 0.0165(7) Uani 1 1 d . . .
C8 C 0.8844(3) 0.2576(3) 0.3500(2) 0.0169(8) Uani 1 1 d . . .
C9 C 0.9037(3) 0.3282(3) 0.4249(2) 0.0209(8) Uani 1 1 d . . .
H9 H 0.8440 0.3495 0.4562 0.025 Uiso 1 1 calc R . .
C10 C 1.0116(3) 0.3677(3) 0.4539(3) 0.0225(8) Uani 1 1 d . . .
H10 H 1.0262 0.4153 0.5059 0.027 Uiso 1 1 calc R . .
C11 C 1.0973(3) 0.3373(3) 0.4066(3) 0.0243(9) Uani 1 1 d . . .
H11 H 1.1706 0.3656 0.4254 0.029 Uiso 1 1 calc R . .
C12 C 1.0777(3) 0.2665(3) 0.3325(3) 0.0211(8) Uani 1 1 d . . .
H12 H 1.1379 0.2457 0.3015 0.025 Uiso 1 1 calc R . .
C13 C 0.4512(3) 0.3795(3) 0.2732(3) 0.0211(8) Uani 1 1 d . . .
C14 C 0.4340(3) 0.4491(3) 0.3448(3) 0.0280(9) Uani 1 1 d . . .
H14 H 0.4898 0.4648 0.3949 0.034 Uiso 1 1 calc R . .
C15 C 0.3360(4) 0.4954(3) 0.3433(3) 0.0373(11) Uani 1 1 d . . .
H15 H 0.3247 0.5428 0.3923 0.045 Uiso 1 1 calc R . .
C16 C 0.2550(4) 0.4729(4) 0.2710(4) 0.0425(13) Uani 1 1 d . . .
H16 H 0.1884 0.5057 0.2698 0.051 Uiso 1 1 calc R . .
C17 C 0.2700(3) 0.4027(3) 0.1996(4) 0.0409(12) Uani 1 1 d . . .
H17 H 0.2135 0.3869 0.1501 0.049 Uiso 1 1 calc R . .
C18 C 0.3682(3) 0.3555(3) 0.2010(3) 0.0281(9) Uani 1 1 d . . .
H18 H 0.3785 0.3069 0.1527 0.034 Uiso 1 1 calc R . .
C19 C 0.5893(3) 0.2604(3) 0.1634(2) 0.0172(8) Uani 1 1 d . . .
C20 C 0.5737(3) 0.1562(3) 0.1572(3) 0.0225(8) Uani 1 1 d . . .
H20 H 0.5597 0.1229 0.2100 0.027 Uiso 1 1 calc R . .
C21 C 0.5783(3) 0.1009(3) 0.0748(3) 0.0274(9) Uani 1 1 d . . .
H21 H 0.5691 0.0295 0.0711 0.033 Uiso 1 1 calc R . .
C22 C 0.5963(3) 0.1498(3) -0.0026(3) 0.0275(9) Uani 1 1 d . . .
H22 H 0.5979 0.1117 -0.0597 0.033 Uiso 1 1 calc R . .
C23 C 0.6121(3) 0.2535(3) 0.0025(3) 0.0230(8) Uani 1 1 d . . .
H23 H 0.6249 0.2866 -0.0506 0.028 Uiso 1 1 calc R . .
C24 C 0.6092(3) 0.3092(3) 0.0855(3) 0.0210(8) Uani 1 1 d . . .
H24 H 0.6207 0.3805 0.0895 0.025 Uiso 1 1 calc R . .
C25 C 1.0798(3) 0.0921(3) 0.1885(3) 0.0207(8) Uani 1 1 d . . .
C26 C 1.1241(3) 0.0260(3) 0.2487(3) 0.0322(10) Uani 1 1 d . . .
H26 H 1.0804 -0.0010 0.2922 0.039 Uiso 1 1 calc R . .
C27 C 1.2318(4) -0.0004(3) 0.2451(3) 0.0375(11) Uani 1 1 d . . .
H27 H 1.2618 -0.0447 0.2866 0.045 Uiso 1 1 calc R . .
C28 C 1.2950(3) 0.0375(3) 0.1816(3) 0.0328(10) Uani 1 1 d . . .
H28 H 1.3691 0.0205 0.1802 0.039 Uiso 1 1 calc R . .
C29 C 1.2505(3) 0.1004(3) 0.1197(3) 0.0320(10) Uani 1 1 d . . .
H29 H 1.2933 0.1244 0.0744 0.038 Uiso 1 1 calc R . .
C30 C 1.1432(3) 0.1284(3) 0.1239(3) 0.0262(9) Uani 1 1 d . . .
H30 H 1.1135 0.1726 0.0821 0.031 Uiso 1 1 calc R . .
C31 C 0.9086(3) 0.2021(3) 0.1069(2) 0.0185(8) Uani 1 1 d . . .
C32 C 0.8831(3) 0.1505(3) 0.0200(3) 0.0231(8) Uani 1 1 d . . .
H32 H 0.8752 0.0790 0.0136 0.028 Uiso 1 1 calc R . .
C33 C 0.8696(3) 0.2034(3) -0.0565(3) 0.0291(10) Uani 1 1 d . . .
H33 H 0.8539 0.1679 -0.1154 0.035 Uiso 1 1 calc R . .
C34 C 0.8784(3) 0.3071(3) -0.0487(3) 0.0294(10) Uani 1 1 d . . .
H34 H 0.8697 0.3428 -0.1019 0.035 Uiso 1 1 calc R . .
C35 C 0.9000(4) 0.3588(3) 0.0371(3) 0.0322(10) Uani 1 1 d . . .
H35 H 0.9046 0.4302 0.0430 0.039 Uiso 1 1 calc R . .
C36 C 0.9150(3) 0.3069(3) 0.1144(3) 0.0252(9) Uani 1 1 d . . .
H36 H 0.9297 0.3430 0.1731 0.030 Uiso 1 1 calc R . .
O1 O 0.77783(19) 0.22225(19) 0.31348(16) 0.0201(6) Uani 1 1 d . . .
P1 P 0.58838(7) 0.33522(7) 0.27156(7) 0.0165(2) Uani 1 1 d . . .
P2 P 0.94177(7) 0.13056(7) 0.20436(7) 0.0169(2) Uani 1 1 d . . .
C41 C 0.8032(3) 0.6108(3) 0.3311(2) 0.0167(7) Uani 1 1 d . . .
C42 C 0.7626(3) 0.6875(3) 0.3845(2) 0.0176(8) Uani 1 1 d . . .
C43 C 0.8238(3) 0.7782(3) 0.4141(2) 0.0203(8) Uani 1 1 d . . .
C44 C 0.9301(3) 0.7948(3) 0.3888(2) 0.0192(8) Uani 1 1 d . . .
C45 C 0.9729(3) 0.7204(3) 0.3343(2) 0.0190(8) Uani 1 1 d . . .
C46 C 0.9084(3) 0.6318(3) 0.3057(2) 0.0175(8) Uani 1 1 d . . .
Cl42 Cl 0.63174(8) 0.66781(7) 0.42092(7) 0.0261(2) Uani 1 1 d . . .
Cl43 Cl 0.77142(8) 0.86961(7) 0.48354(7) 0.0308(2) Uani 1 1 d . . .
Cl44 Cl 1.00868(8) 0.90351(7) 0.43018(7) 0.0292(2) Uani 1 1 d . . .
Cl45 Cl 1.10690(8) 0.73947(8) 0.30686(7) 0.0289(2) Uani 1 1 d . . .
Cl46 Cl 0.96354(8) 0.54017(7) 0.23722(7) 0.0270(2) Uani 1 1 d . . .
C51 C 0.7171(3) -0.1377(3) 0.1981(2) 0.0174(8) Uani 1 1 d . . .
C52 C 0.6139(3) -0.1493(3) 0.2315(2) 0.0183(8) Uani 1 1 d . . .
C53 C 0.5433(3) -0.2369(3) 0.2150(3) 0.0200(8) Uani 1 1 d . . .
C54 C 0.5759(3) -0.3186(3) 0.1628(3) 0.0208(8) Uani 1 1 d . . .
C55 C 0.6779(3) -0.3114(3) 0.1282(2) 0.0205(8) Uani 1 1 d . . .
C56 C 0.7460(3) -0.2227(3) 0.1473(2) 0.0192(8) Uani 1 1 d . . .
Cl52 Cl 0.57154(8) -0.04935(7) 0.29973(7) 0.0242(2) Uani 1 1 d . . .
Cl53 Cl 0.41574(7) -0.24522(7) 0.25685(7) 0.0263(2) Uani 1 1 d . . .
Cl54 Cl 0.49097(8) -0.42855(7) 0.14164(7) 0.0281(2) Uani 1 1 d . . .
Cl55 Cl 0.71712(9) -0.41209(7) 0.06146(7) 0.0320(2) Uani 1 1 d . . .
Cl56 Cl 0.87491(8) -0.21774(7) 0.10565(7) 0.0267(2) Uani 1 1 d . . .

loop_
_atom_site_aniso_label
_atom_site_aniso_U_11
_atom_site_aniso_U_22
_atom_site_aniso_U_33
_atom_site_aniso_U_23
_atom_site_aniso_U_13
_atom_site_aniso_U_12
Au1 0.01475(8) 0.01546(8) 0.01919(8) 0.00049(6) 0.00300(6) -0.00001(5)
Au2 0.01543(8) 0.01613(8) 0.02228(8) 0.00240(6) 0.00348(6) -0.00221(6)
C1 0.0196(19) 0.0174(19) 0.0159(19) -0.0028(15) 0.0025(15) 0.0009(15)
C2 0.0183(19) 0.0201(19) 0.0164(19) -0.0036(15) 0.0035(15) 0.0005(15)
C3 0.021(2) 0.025(2) 0.025(2) -0.0010(17) -0.0004(16) 0.0072(16)
C4 0.039(2) 0.024(2) 0.0150(19) 0.0046(16) 0.0016(17) 0.0049(18)
C5 0.032(2) 0.024(2) 0.024(2) 0.0039(17) 0.0113(18) -0.0002(17)
C6 0.021(2) 0.0196(19) 0.023(2) 0.0028(16) 0.0080(16) 0.0046(15)
C7 0.0170(18) 0.0155(18) 0.0171(18) 0.0021(14) 0.0026(14) 0.0000(14)
C8 0.0150(18) 0.0176(19) 0.0183(19) 0.0067(15) -0.0009(14) 0.0012(14)
C9 0.025(2) 0.023(2) 0.0157(19) 0.0030(15) 0.0024(15) 0.0064(16)
C10 0.033(2) 0.0155(19) 0.018(2) 0.0034(15) -0.0034(16) 0.0028(16)
C11 0.023(2) 0.027(2) 0.021(2) 0.0054(17) -0.0015(16) -0.0082(17)
C12 0.0174(19) 0.022(2) 0.024(2) 0.0026(16) 0.0052(15) -0.0019(15)
C13 0.0161(19) 0.0148(19) 0.034(2) 0.0109(16) 0.0060(16) -0.0004(15)
C14 0.022(2) 0.026(2) 0.039(3) 0.0076(19) 0.0129(18) 0.0044(17)
C15 0.030(2) 0.025(2) 0.062(3) 0.010(2) 0.026(2) 0.0075(19)
C16 0.021(2) 0.041(3) 0.074(4) 0.031(3) 0.018(2) 0.012(2)
C17 0.015(2) 0.043(3) 0.068(4) 0.024(3) 0.007(2) 0.0006(19)
C18 0.017(2) 0.028(2) 0.040(3) 0.0089(19) 0.0032(18) -0.0007(17)
C19 0.0134(18) 0.0181(19) 0.0201(19) 0.0012(15) 0.0012(14) 0.0015(14)
C20 0.026(2) 0.020(2) 0.019(2) 0.0006(16) -0.0003(16) -0.0041(16)
C21 0.033(2) 0.017(2) 0.029(2) -0.0028(17) -0.0043(18) -0.0029(17)
C22 0.026(2) 0.032(2) 0.022(2) -0.0053(18) -0.0012(17) 0.0045(18)
C23 0.019(2) 0.032(2) 0.019(2) 0.0065(17) 0.0009(15) 0.0041(16)
C24 0.023(2) 0.0172(19) 0.023(2) 0.0032(16) 0.0024(16) 0.0026(15)
C25 0.0170(19) 0.0155(19) 0.029(2) -0.0038(16) 0.0033(16) 0.0005(15)
C26 0.027(2) 0.032(2) 0.041(3) 0.004(2) 0.014(2) 0.0072(18)
C27 0.032(2) 0.031(3) 0.050(3) 0.001(2) 0.003(2) 0.011(2)
C28 0.019(2) 0.026(2) 0.050(3) -0.015(2) 0.0010(19) 0.0051(17)
C29 0.023(2) 0.037(3) 0.036(3) -0.006(2) 0.0137(19) -0.0018(19)
C30 0.022(2) 0.028(2) 0.029(2) 0.0010(18) 0.0093(17) -0.0007(17)
C31 0.0149(18) 0.021(2) 0.0197(19) -0.0011(15) 0.0053(15) 0.0017(15)
C32 0.021(2) 0.020(2) 0.026(2) -0.0052(16) 0.0030(16) -0.0054(16)
C33 0.022(2) 0.045(3) 0.019(2) -0.0034(19) 0.0038(16) -0.0018(19)
C34 0.031(2) 0.038(3) 0.021(2) 0.0095(19) 0.0031(17) 0.0032(19)
C35 0.047(3) 0.021(2) 0.030(2) 0.0087(18) 0.006(2) 0.0051(19)
C36 0.034(2) 0.022(2) 0.018(2) -0.0029(16) 0.0004(17) 0.0036(17)
O1 0.0143(13) 0.0302(15) 0.0161(13) -0.0005(11) 0.0036(10) 0.0046(11)
P1 0.0137(5) 0.0150(5) 0.0212(5) 0.0021(4) 0.0035(4) 0.0006(4)
P2 0.0140(5) 0.0148(5) 0.0219(5) -0.0001(4) 0.0046(4) -0.0011(4)
C41 0.0197(19) 0.0122(17) 0.0166(18) 0.0008(14) -0.0028(15) -0.0016(14)
C42 0.0185(19) 0.0180(19) 0.0174(19) 0.0036(15) 0.0040(15) 0.0038(15)
C43 0.029(2) 0.0161(19) 0.0157(19) -0.0009(15) 0.0011(16) 0.0072(16)
C44 0.023(2) 0.0170(19) 0.0150(18) -0.0001(15) -0.0032(15) -0.0034(15)
C45 0.0170(19) 0.021(2) 0.0186(19) 0.0036(15) 0.0012(15) -0.0031(15)
C46 0.0194(19) 0.0161(18) 0.0166(19) -0.0012(15) 0.0015(15) 0.0028(15)
Cl42 0.0213(5) 0.0272(5) 0.0303(5) -0.0025(4) 0.0088(4) 0.0032(4)
Cl43 0.0323(6) 0.0233(5) 0.0365(6) -0.0077(4) 0.0056(5) 0.0081(4)
Cl44 0.0346(6) 0.0191(5) 0.0313(6) -0.0041(4) 0.0017(4) -0.0061(4)
Cl45 0.0217(5) 0.0304(5) 0.0331(6) -0.0035(4) 0.0078(4) -0.0075(4)
Cl46 0.0206(5) 0.0239(5) 0.0356(6) -0.0085(4) 0.0084(4) -0.0004(4)
C51 0.0167(19) 0.0178(19) 0.0163(18) 0.0037(15) -0.0022(14) -0.0040(15)
C52 0.0198(19) 0.0175(19) 0.0182(19) 0.0074(15) -0.0003(15) 0.0028(15)
C53 0.0185(19) 0.0194(19) 0.023(2) 0.0079(16) 0.0014(15) 0.0010(15)
C54 0.021(2) 0.0163(19) 0.025(2) 0.0067(16) 0.0001(16) -0.0016(15)
C55 0.026(2) 0.0168(19) 0.020(2) 0.0062(15) 0.0026(16) 0.0041(15)
C56 0.0194(19) 0.0199(19) 0.0194(19) 0.0078(15) 0.0039(15) -0.0005(15)
Cl52 0.0259(5) 0.0193(5) 0.0285(5) 0.0020(4) 0.0082(4) 0.0014(4)
Cl53 0.0180(5) 0.0266(5) 0.0350(6) 0.0057(4) 0.0067(4) -0.0023(4)
Cl54 0.0267(5) 0.0157(5) 0.0409(6) 0.0052(4) 0.0015(4) -0.0048(4)
Cl55 0.0361(6) 0.0202(5) 0.0403(6) -0.0030(4) 0.0116(5) 0.0017(4)
Cl56 0.0224(5) 0.0265(5) 0.0334(6) 0.0053(4) 0.0123(4) 0.0008(4)

loop_
_atom_type_symbol
_atom_type_description
_atom_type_scat_dispersion_real
_atom_type_scat_dispersion_imag
_atom_type_scat_source
C C 0.0033 0.0016 'International Tables Vol C Tables 4.2.6.8 and 6.1.1.4'
H H 0.0000 0.0000 'International Tables Vol C Tables 4.2.6.8 and 6.1.1.4'
O O 0.0106 0.0060 'International Tables Vol C Tables 4.2.6.8 and 6.1.1.4'
P P 0.1023 0.0942 'International Tables Vol C Tables 4.2.6.8 and 6.1.1.4'
Cl Cl 0.1484 0.1585 'International Tables Vol C Tables 4.2.6.8 and 6.1.1.4'
Au Au -2.0133 8.8022 'International Tables Vol C Tables 4.2.6.8 and 6.1.1.4'

loop_
_geom_angle_atom_site_label_1
_geom_angle_atom_site_label_2
_geom_angle_atom_site_label_3
_geom_angle
_geom_angle_site_symmetry_1
_geom_angle_site_symmetry_3
C41 Au1 P1 172.58(10) . .
C51 Au2 P2 171.34(10) . .
C2 C1 C6 117.8(3) . .
C2 C1 P1 117.9(3) . .
C6 C1 P1 124.2(3) . .
C3 C2 O1 121.5(3) . .
C3 C2 C1 122.3(3) . .
O1 C2 C1 116.1(3) . .
C2 C3 C4 118.8(4) . .
C2 C3 H3 120.6 . .
C4 C3 H3 120.6 . .
C3 C4 C5 120.6(4) . .
C3 C4 H4 119.7 . .
C5 C4 H4 119.7 . .
C4 C5 C6 120.1(4) . .
C4 C5 H5 120.0 . .
C6 C5 H5 120.0 . .
C5 C6 C1 120.5(3) . .
C5 C6 H6 119.8 . .
C1 C6 H6 119.8 . .
C8 C7 C12 117.3(3) . .
C8 C7 P2 120.8(3) . .
C12 C7 P2 121.9(3) . .
C9 C8 O1 121.6(3) . .
C9 C8 C7 122.0(3) . .
O1 C8 C7 116.2(3) . .
C8 C9 C10 119.3(3) . .
C8 C9 H9 120.3 . .
C10 C9 H9 120.3 . .
C11 C10 C9 119.6(4) . .
C11 C10 H10 120.2 . .
C9 C10 H10 120.2 . .
C12 C11 C10 120.8(4) . .
C12 C11 H11 119.6 . .
C10 C11 H11 119.6 . .
C11 C12 C7 120.9(3) . .
C11 C12 H12 119.5 . .
C7 C12 H12 119.5 . .
C18 C13 C14 119.4(4) . .
C18 C13 P1 122.4(3) . .
C14 C13 P1 117.8(3) . .
C15 C14 C13 120.3(4) . .
C15 C14 H14 119.9 . .
C13 C14 H14 119.9 . .
C16 C15 C14 120.1(4) . .
C16 C15 H15 119.9 . .
C14 C15 H15 119.9 . .
C15 C16 C17 120.4(4) . .
C15 C16 H16 119.8 . .
C17 C16 H16 119.8 . .
C16 C17 C18 119.6(4) . .
C16 C17 H17 120.2 . .
C18 C17 H17 120.2 . .
C17 C18 C13 120.1(4) . .
C17 C18 H18 120.0 . .
C13 C18 H18 120.0 . .
C20 C19 C24 119.7(3) . .
C20 C19 P1 121.4(3) . .
C24 C19 P1 118.9(3) . .
C21 C20 C19 120.3(4) . .
C21 C20 H20 119.9 . .
C19 C20 H20 119.9 . .
C20 C21 C22 119.8(4) . .
C20 C21 H21 120.1 . .
C22 C21 H21 120.1 . .
C23 C22 C21 120.5(4) . .
C23 C22 H22 119.8 . .
C21 C22 H22 119.8 . .
C22 C23 C24 119.8(4) . .
C22 C23 H23 120.1 . .
C24 C23 H23 120.1 . .
C23 C24 C19 119.9(3) . .
C23 C24 H24 120.0 . .
C19 C24 H24 120.0 . .
C30 C25 C26 119.3(4) . .
C30 C25 P2 123.5(3) . .
C26 C25 P2 117.2(3) . .
C27 C26 C25 120.2(4) . .
C27 C26 H26 119.9 . .
C25 C26 H26 119.9 . .
C28 C27 C26 120.2(4) . .
C28 C27 H27 119.9 . .
C26 C27 H27 119.9 . .
C27 C28 C29 120.0(4) . .
C27 C28 H28 120.0 . .
C29 C28 H28 120.0 . .
C28 C29 C30 120.1(4) . .
C28 C29 H29 119.9 . .
C30 C29 H29 119.9 . .
C25 C30 C29 120.2(4) . .
C25 C30 H30 119.9 . .
C29 C30 H30 119.9 . .
C36 C31 C32 118.7(3) . .
C36 C31 P2 122.4(3) . .
C32 C31 P2 118.8(3) . .
C33 C32 C31 120.0(4) . .
C33 C32 H32 120.0 . .
C31 C32 H32 120.0 . .
C34 C33 C32 121.0(4) . .
C34 C33 H33 119.5 . .
C32 C33 H33 119.5 . .
C33 C34 C35 119.4(4) . .
C33 C34 H34 120.3 . .
C35 C34 H34 120.3 . .
C34 C35 C36 120.3(4) . .
C34 C35 H35 119.8 . .
C36 C35 H35 119.8 . .
C35 C36 C31 120.5(4) . .
C35 C36 H36 119.7 . .
C31 C36 H36 119.7 . .
C8 O1 C2 117.7(3) . .
C19 P1 C13 107.09(17) . .
C19 P1 C1 104.95(16) . .
C13 P1 C1 105.90(16) . .
C19 P1 Au1 116.94(12) . .
C13 P1 Au1 106.00(12) . .
C1 P1 Au1 115.21(12) . .
C31 P2 C7 104.80(16) . .
C31 P2 C25 103.53(17) . .
C7 P2 C25 102.14(16) . .
C31 P2 Au2 113.76(12) . .
C7 P2 Au2 119.91(11) . .
C25 P2 Au2 110.91(12) . .
C46 C41 C42 115.6(3) . .
C46 C41 Au1 124.6(3) . .
C42 C41 Au1 119.8(3) . .
C43 C42 C41 123.1(3) . .
C43 C42 Cl42 117.9(3) . .
C41 C42 Cl42 119.0(3) . .
C42 C43 C44 119.2(3) . .
C42 C43 Cl43 121.3(3) . .
C44 C43 Cl43 119.4(3) . .
C43 C44 C45 119.4(3) . .
C43 C44 Cl44 119.4(3) . .
C45 C44 Cl44 121.1(3) . .
C46 C45 C44 119.3(3) . .
C46 C45 Cl45 121.5(3) . .
C44 C45 Cl45 119.1(3) . .
C45 C46 C41 123.4(3) . .
C45 C46 Cl46 118.5(3) . .
C41 C46 Cl46 118.1(3) . .
C56 C51 C52 114.6(3) . .
C56 C51 Au2 119.6(3) . .
C52 C51 Au2 125.7(3) . .
C53 C52 C51 123.7(3) . .
C53 C52 Cl52 117.7(3) . .
C51 C52 Cl52 118.5(3) . .
C54 C53 C52 119.1(3) . .
C54 C53 Cl53 119.6(3) . .
C52 C53 Cl53 121.3(3) . .
C53 C54 C55 119.6(3) . .
C53 C54 Cl54 120.4(3) . .
C55 C54 Cl54 120.1(3) . .
C56 C55 C54 119.3(3) . .
C56 C55 Cl55 121.2(3) . .
C54 C55 Cl55 119.6(3) . .
C55 C56 C51 123.7(3) . .
C55 C56 Cl56 117.9(3) . .
C51 C56 Cl56 118.4(3) . .

loop_
_geom_bond_atom_site_label_1
_geom_bond_atom_site_label_2
_geom_bond_distance
_geom_bond_site_symmetry_2
Au1 C41 2.068(3) .
Au1 P1 2.2805(9) .
Au2 C51 2.067(3) .
Au2 P2 2.2887(9) .
C1 C2 1.395(5) .
C1 C6 1.397(5) .
C1 P1 1.823(4) .
C2 C3 1.379(5) .
C2 O1 1.395(4) .
C3 C4 1.383(5) .
C3 H3 0.9500 .
C4 C5 1.385(5) .
C4 H4 0.9500 .
C5 C6 1.387(5) .
C5 H5 0.9500 .
C6 H6 0.9500 .
C7 C8 1.397(5) .
C7 C12 1.404(5) .
C7 P2 1.822(4) .
C8 C9 1.384(5) .
C8 O1 1.389(4) .
C9 C10 1.394(5) .
C9 H9 0.9500 .
C10 C11 1.381(5) .
C10 H10 0.9500 .
C11 C12 1.377(5) .
C11 H11 0.9500 .
C12 H12 0.9500 .
C13 C18 1.392(5) .
C13 C14 1.393(5) .
C13 P1 1.817(4) .
C14 C15 1.385(5) .
C14 H14 0.9500 .
C15 C16 1.375(7) .
C15 H15 0.9500 .
C16 C17 1.389(7) .
C16 H16 0.9500 .
C17 C18 1.392(6) .
C17 H17 0.9500 .
C18 H18 0.9500 .
C19 C20 1.388(5) .
C19 C24 1.397(5) .
C19 P1 1.814(4) .
C20 C21 1.379(5) .
C20 H20 0.9500 .
C21 C22 1.389(5) .
C21 H21 0.9500 .
C22 C23 1.383(5) .
C22 H22 0.9500 .
C23 C24 1.385(5) .
C23 H23 0.9500 .
C24 H24 0.9500 .
C25 C30 1.382(5) .
C25 C26 1.398(5) .
C25 P2 1.828(4) .
C26 C27 1.389(6) .
C26 H26 0.9500 .
C27 C28 1.375(6) .
C27 H27 0.9500 .
C28 C29 1.386(6) .
C28 H28 0.9500 .
C29 C30 1.394(5) .
C29 H29 0.9500 .
C30 H30 0.9500 .
C31 C36 1.394(5) .
C31 C32 1.400(5) .
C31 P2 1.815(4) .
C32 C33 1.379(5) .
C32 H32 0.9500 .
C33 C34 1.378(6) .
C33 H33 0.9500 .
C34 C35 1.383(6) .
C34 H34 0.9500 .
C35 C36 1.383(5) .
C35 H35 0.9500 .
C36 H36 0.9500 .
C41 C46 1.389(5) .
C41 C42 1.394(5) .
C42 C43 1.392(5) .
C42 Cl42 1.744(4) .
C43 C44 1.392(5) .
C43 Cl43 1.732(4) .
C44 C45 1.394(5) .
C44 Cl44 1.715(4) .
C45 C46 1.385(5) .
C45 Cl45 1.729(4) .
C46 Cl46 1.742(4) .
C51 C56 1.398(5) .
C51 C52 1.400(5) .
C52 C53 1.392(5) .
C52 Cl52 1.749(4) .
C53 C54 1.391(5) .
C53 Cl53 1.731(4) .
C54 C55 1.391(5) .
C54 Cl54 1.724(4) .
C55 C56 1.391(5) .
C55 Cl55 1.730(4) .
C56 Cl56 1.743(4) .
